data_7120691
loop_
_publ_author_name
'Nikolayenko, Varvara I.'
'Heyns, Anneli'
'Barbour, Len'

_publ_section_title
;
 Threading the needle: guest transport in a versatile 0D porous molecular
 crystal
;
_journal_name_full 'Chem. Commun.'
_journal_paper_doi 10.1039/C7CC06676G
_journal_year 2017
_chemical_formula_moiety 'C34 H40 Cl4 Cu2 N8, 0.991(C6 H6)'
_chemical_formula_sum 'C39.95 H45.95 Cl4 Cu2 N8'
_chemical_formula_weight 907.07
_chemical_name_common 8
_space_group_crystal_system monoclinic
_space_group_IT_number 14
_space_group_name_Hall '-P 2ybc'
_space_group_name_H-M_alt 'P 1 21/c 1'
_symmetry_space_group_name_Hall '-P 2ybc'
_symmetry_space_group_name_H-M 'P 1 21/c 1'
_atom_sites_solution_hydrogens geom
_audit_creation_method SHELXL-2016/6
_audit_update_record
;
2017-08-18 deposited with the CCDC.
2017-09-21 downloaded from the CCDC.
;
_cell_angle_alpha 90
_cell_angle_beta 99.017(7)
_cell_angle_gamma 90
_cell_formula_units_Z 2
_cell_length_a 8.368(4)
_cell_length_b 10.906(5)
_cell_length_c 22.082(11)
_cell_measurement_reflns_used 2586
_cell_measurement_temperature 100(2)
_cell_measurement_theta_max 26.4935
_cell_measurement_theta_min 2.465
_cell_volume 1990.3(16)
_computing_cell_refinement 'SAINT (Bruker, 2016)'
_computing_data_collection 'APEX3 (Bruker, 2016)'
_computing_data_reduction 'SAINT (Bruker, 2016)'
_computing_structure_refinement 'SHELXL-2016/6 (Sheldrick, 2016)'
_computing_structure_solution 'SHELXL-2016/6 (Sheldrick, 2016)'
_diffrn_ambient_temperature 100(2)
_diffrn_measured_fraction_theta_full 0.998
_diffrn_measured_fraction_theta_max 0.944
_diffrn_measurement_device_type 'Bruker APEX CCD area -detector'
_diffrn_measurement_method \w
_diffrn_radiation_type MoK\a
_diffrn_radiation_wavelength 0.71073
_diffrn_reflns_av_R_equivalents 0.0372
_diffrn_reflns_av_unetI/netI 0.0509
_diffrn_reflns_Laue_measured_fraction_full 0.998
_diffrn_reflns_Laue_measured_fraction_max 0.944
_diffrn_reflns_limit_h_max 10
_diffrn_reflns_limit_h_min -10
_diffrn_reflns_limit_k_max 14
_diffrn_reflns_limit_k_min -14
_diffrn_reflns_limit_l_max 18
_diffrn_reflns_limit_l_min -28
_diffrn_reflns_number 12010
_diffrn_reflns_point_group_measured_fraction_full 0.998
_diffrn_reflns_point_group_measured_fraction_max 0.944
_diffrn_reflns_theta_full 26.000
_diffrn_reflns_theta_max 28.159
_diffrn_reflns_theta_min 1.868
_diffrn_source 'fine-focus sealed tube'
_exptl_absorpt_coefficient_mu 1.378
_exptl_absorpt_correction_T_max 0.8554
_exptl_absorpt_correction_T_min 0.6280
_exptl_absorpt_correction_type numerical
_exptl_absorpt_process_details 'SADABS, 2016'
_exptl_crystal_colour Green
_exptl_crystal_density_diffrn 1.514
_exptl_crystal_description Plate
_exptl_crystal_F_000 935.2
_exptl_crystal_size_max 0.372
_exptl_crystal_size_mid 0.201
_exptl_crystal_size_min 0.117
_refine_diff_density_max 0.779
_refine_diff_density_min -0.748
_refine_diff_density_rms 0.089
_refine_ls_extinction_method none
_refine_ls_goodness_of_fit_ref 1.073
_refine_ls_hydrogen_treatment constr
_refine_ls_matrix_type full
_refine_ls_number_parameters 301
_refine_ls_number_reflns 4603
_refine_ls_number_restraints 0
_refine_ls_restrained_S_all 1.073
_refine_ls_R_factor_all 0.0660
_refine_ls_R_factor_gt 0.0456
_refine_ls_shift/su_max 0.000
_refine_ls_shift/su_mean 0.000
_refine_ls_structure_factor_coef Fsqd
_refine_ls_weighting_details 'w=1/[\s^2^(Fo^2^)+(0.0519P)^2^+0.8732P] where P=(Fo^2^+2Fc^2^)/3'
_refine_ls_weighting_scheme calc
_refine_ls_wR_factor_gt 0.1052
_refine_ls_wR_factor_ref 0.1142
_reflns_Friedel_coverage 0.000
_reflns_number_gt 3483
_reflns_number_total 4603
_reflns_threshold_expression 'I > 2\s(I)'
_cod_data_source_file c7cc06676g2.cif
_cod_data_source_block 8
_cod_original_cell_volume 1990.2(17)
_cod_database_code 7120691
_shelx_shelxl_version_number 2016/6
_shelx_space_group_comment
;
The symmetry employed for this shelxl refinement is uniquely defined
by the following loop, which should always be used as a source of
symmetry information in preference to the above space-group names.
They are only intended as comments.
;
_shelx_estimated_absorpt_t_min 0.628
_shelx_estimated_absorpt_t_max 0.855

loop_
_space_group_symop_operation_xyz
'x, y, z'
'-x, y+1/2, -z+1/2'
'-x, -y, -z'
'x, -y-1/2, z-1/2'

loop_
_atom_site_label
_atom_site_type_symbol
_atom_site_fract_x
_atom_site_fract_y
_atom_site_fract_z
_atom_site_U_iso_or_equiv
_atom_site_adp_type
_atom_site_occupancy
_atom_site_site_symmetry_order
_atom_site_calc_flag
_atom_site_refinement_flags_posn
_atom_site_refinement_flags_adp
_atom_site_refinement_flags_occupancy
_atom_site_disorder_assembly
_atom_site_disorder_group
Cu1 Cu 0.48143(4) 0.25644(3) 0.10438(2) 0.02037(12) Uani 1 1 d . . . . .
Cl1 Cl 0.34838(9) 0.29509(8) 0.18381(3) 0.0301(2) Uani 1 1 d . . . . .
Cl2 Cl 0.62610(10) 0.12780(9) 0.05433(4) 0.0421(3) Uani 1 1 d . . . . .
C5 C 0.9965(3) 0.6720(2) 0.21016(12) 0.0178(6) Uani 1 1 d . . . . .
N1 N 0.6752(3) 0.3472(2) 0.14359(11) 0.0207(5) Uani 1 1 d . . . . .
C11 C 1.0279(3) 0.8339(3) 0.13730(12) 0.0181(6) Uani 1 1 d . . . . .
N2 N 0.8328(3) 0.4834(2) 0.19675(11) 0.0217(5) Uani 1 1 d . . . . .
C3 C 0.6821(3) 0.4408(3) 0.18213(13) 0.0212(6) Uani 1 1 d . . . . .
H3 H 0.591084 0.473512 0.197467 0.025 Uiso 1 1 calc R U . . .
C6 C 1.1654(4) 0.6660(3) 0.22663(13) 0.0208(6) Uani 1 1 d . . . . .
C9 C 1.1970(3) 0.8305(3) 0.15485(13) 0.0199(6) Uani 1 1 d . . . . .
C12 C 0.9282(3) 0.7577(2) 0.16618(13) 0.0177(6) Uani 1 1 d . . . . .
C14 C 0.9552(4) 0.9200(3) 0.08627(13) 0.0281(7) Uani 1 1 d . . . . .
H14A H 0.869468 0.968924 0.101125 0.034 Uiso 1 1 calc R U . A 4
H14B H 1.040415 0.977722 0.077943 0.034 Uiso 1 1 calc R U . A 4
N3 N 0.8877(8) 0.8633(5) 0.0302(3) 0.0230(8) Uani 0.663(8) 1 d . . P B 4
C17 C 0.7347(13) 0.8572(10) 0.0029(4) 0.0230(8) Uani 0.663(8) 1 d . . P B 4
H17 H 0.646466 0.893197 0.018737 0.028 Uiso 0.663(8) 1 calc R U P B 4
C4 C 0.8892(4) 0.5844(3) 0.23892(13) 0.0239(7) Uani 1 1 d . . . . .
H4A H 0.950345 0.550514 0.277265 0.029 Uiso 1 1 calc R U . . .
H4B H 0.794643 0.629585 0.249476 0.029 Uiso 1 1 calc R U . . .
N4 N 0.7204(7) 0.7950(5) -0.0489(3) 0.0230(8) Uani 0.663(8) 1 d . . P B 4
C13 C 0.7459(4) 0.7671(3) 0.15091(15) 0.0271(7) Uani 1 1 d . . . . .
H13A H 0.716691 0.842467 0.127627 0.041 Uiso 1 1 calc R U . . .
H13B H 0.699235 0.768852 0.188942 0.041 Uiso 1 1 calc R U . . .
H13C H 0.703594 0.696070 0.126292 0.041 Uiso 1 1 calc R U . . .
C7 C 1.2481(4) 0.5756(3) 0.27348(15) 0.0325(8) Uani 1 1 d . . . . .
H7A H 1.365687 0.584437 0.276878 0.049 Uiso 1 1 calc R U . . .
H7B H 1.216770 0.491899 0.260462 0.049 Uiso 1 1 calc R U . . .
H7C H 1.215199 0.591902 0.313402 0.049 Uiso 1 1 calc R U . . .
C10 C 1.3101(4) 0.9144(3) 0.12775(15) 0.0286(7) Uani 1 1 d . . . . .
H10A H 1.421593 0.899005 0.147438 0.043 Uiso 1 1 calc R U . . .
H10B H 1.281511 0.999898 0.134567 0.043 Uiso 1 1 calc R U . . .
H10C H 1.300807 0.898939 0.083618 0.043 Uiso 1 1 calc R U . . .
C8 C 1.2610(4) 0.7471(3) 0.19937(14) 0.0219(6) Uani 1 1 d . . . . .
H8 H 1.374907 0.745232 0.211839 0.026 Uiso 1 1 calc R U . . .
C1 C 0.8310(4) 0.3287(3) 0.13421(17) 0.0335(8) Uani 1 1 d . . . . .
H1 H 0.865285 0.266946 0.108746 0.040 Uiso 1 1 calc R U . . .
C15 C 0.9791(6) 0.8015(5) -0.0058(2) 0.0230(8) Uani 0.663(8) 1 d . . P B 4
H15 H 1.093177 0.790662 0.001518 0.028 Uiso 0.663(8) 1 calc R U P B 4
C2 C 0.9292(4) 0.4124(3) 0.16703(17) 0.0333(8) Uani 1 1 d . . . . .
H2 H 1.042950 0.419871 0.168841 0.040 Uiso 1 1 calc R U . . .
C16 C 0.8724(5) 0.7582(5) -0.0549(2) 0.0230(8) Uani 0.663(8) 1 d . . P B 4
H16 H 0.900326 0.710388 -0.087681 0.028 Uiso 0.663(8) 1 calc R U P B 4
C1A C 0.591(4) 0.530(2) 0.0237(12) 0.045(7) Uani 0.325(5) 1 d . . P C -1
H1A H 0.527934 0.559147 0.052928 0.054 Uiso 0.325(5) 1 calc R U P C -1
C2A C 0.7582(15) 0.5397(9) 0.0342(5) 0.034(3) Uani 0.325(5) 1 d . . P C -1
H2A H 0.810829 0.577597 0.070654 0.041 Uiso 0.325(5) 1 calc R U P C -1
C3A C 0.8489(13) 0.4945(9) -0.0080(5) 0.035(3) Uani 0.325(5) 1 d . . P C -1
H3A H 0.963442 0.501904 -0.000868 0.042 Uiso 0.325(5) 1 calc R U P C -1
C4A C 0.7706(12) 0.4380(9) -0.0612(5) 0.031(3) Uani 0.325(5) 1 d . . P C -1
H4A1 H 0.832600 0.405376 -0.089934 0.037 Uiso 0.325(5) 1 calc R U P C -1
C5A C 0.6127(14) 0.4292(10) -0.0719(5) 0.034(3) Uani 0.325(5) 1 d . . P C -1
H5A H 0.561408 0.389644 -0.108087 0.041 Uiso 0.325(5) 1 calc R U P C -1
C6A C 0.519(2) 0.4774(15) -0.0308(6) 0.036(3) Uani 0.325(5) 1 d . . P C -1
H6A H 0.404485 0.473876 -0.040220 0.043 Uiso 0.325(5) 1 calc R U P C -1
C3B C 0.6495(14) 0.4644(11) -0.0121(5) 0.041(3) Uani 0.341(8) 1 d . . P D 2
H3B H 0.753327 0.437849 -0.018937 0.049 Uiso 0.341(8) 1 calc R U P D 2
C1B C 0.4838(18) 0.5975(17) 0.0376(6) 0.049(4) Uani 0.341(8) 1 d . . P D 2
H1B H 0.475262 0.663162 0.065179 0.059 Uiso 0.341(8) 1 calc R U P D 2
C2B C 0.636(3) 0.564(2) 0.0230(12) 0.038(5) Uani 0.341(8) 1 d . . P D 2
H2B H 0.728789 0.611228 0.037950 0.045 Uiso 0.341(8) 1 calc R U P D 2
C16A C 0.8554(11) 0.6850(13) -0.0403(4) 0.030(2) Uani 0.337(8) 1 d . . P B 5
H16A H 0.869661 0.614566 -0.064218 0.036 Uiso 0.337(8) 1 calc R U P B 5
C15A C 0.9661(12) 0.7309(13) 0.0060(4) 0.030(2) Uani 0.337(8) 1 d . . P B 5
H15A H 1.071526 0.699703 0.019792 0.036 Uiso 0.337(8) 1 calc R U P B 5
N3A N 0.8955(16) 0.8318(12) 0.0291(6) 0.030(2) Uani 0.337(8) 1 d . . P B 5
N4A N 0.7171(15) 0.7591(10) -0.0466(5) 0.030(2) Uani 0.337(8) 1 d . . P B 5
C17A C 0.742(3) 0.845(2) -0.0023(9) 0.030(2) Uani 0.337(8) 1 d . . P B 5
H17A H 0.665713 0.904215 0.005888 0.036 Uiso 0.337(8) 1 calc R U P B 5

loop_
_atom_site_aniso_label
_atom_site_aniso_U_11
_atom_site_aniso_U_22
_atom_site_aniso_U_33
_atom_site_aniso_U_23
_atom_site_aniso_U_13
_atom_site_aniso_U_12
Cu1 0.0166(2) 0.0291(2) 0.01436(19) 0.00096(14) -0.00065(13) -0.00095(14)
Cl1 0.0225(4) 0.0517(5) 0.0167(4) -0.0048(3) 0.0046(3) -0.0103(3)
Cl2 0.0227(4) 0.0508(5) 0.0472(6) -0.0287(4) -0.0119(4) 0.0090(4)
C5 0.0240(15) 0.0156(14) 0.0129(14) -0.0032(10) 0.0001(11) -0.0043(11)
N1 0.0197(13) 0.0176(13) 0.0251(14) 0.0006(10) 0.0042(10) -0.0015(10)
C11 0.0189(15) 0.0211(15) 0.0132(14) -0.0032(11) -0.0008(11) -0.0030(11)
N2 0.0228(13) 0.0173(12) 0.0266(14) -0.0031(10) 0.0089(10) -0.0041(10)
C3 0.0194(15) 0.0234(16) 0.0219(15) 0.0045(12) 0.0063(12) 0.0006(12)
C6 0.0256(16) 0.0178(14) 0.0161(14) -0.0041(11) -0.0055(12) 0.0018(12)
C9 0.0207(15) 0.0201(15) 0.0187(15) -0.0043(11) 0.0022(11) -0.0037(11)
C12 0.0190(15) 0.0195(14) 0.0135(14) -0.0069(11) -0.0004(11) -0.0033(11)
C14 0.0279(17) 0.0348(18) 0.0179(15) 0.0075(13) -0.0077(12) -0.0120(14)
N3 0.0196(12) 0.0313(17) 0.0178(13) -0.0011(11) 0.0014(9) -0.0037(10)
C17 0.0196(12) 0.0313(17) 0.0178(13) -0.0011(11) 0.0014(9) -0.0037(10)
C4 0.0305(17) 0.0227(16) 0.0195(15) -0.0019(12) 0.0070(12) -0.0042(13)
N4 0.0196(12) 0.0313(17) 0.0178(13) -0.0011(11) 0.0014(9) -0.0037(10)
C13 0.0186(16) 0.0362(19) 0.0253(17) 0.0024(13) -0.0004(12) -0.0040(13)
C7 0.0380(19) 0.0249(17) 0.0302(18) 0.0035(14) -0.0086(15) 0.0007(14)
C10 0.0203(16) 0.0351(18) 0.0302(18) 0.0009(14) 0.0036(13) -0.0074(13)
C8 0.0146(14) 0.0278(16) 0.0213(15) -0.0060(12) -0.0030(11) -0.0015(12)
C1 0.0250(18) 0.0279(18) 0.050(2) -0.0171(16) 0.0126(15) -0.0027(14)
C15 0.0196(12) 0.0313(17) 0.0178(13) -0.0011(11) 0.0014(9) -0.0037(10)
C2 0.0180(16) 0.0306(18) 0.053(2) -0.0144(16) 0.0118(14) -0.0086(13)
C16 0.0196(12) 0.0313(17) 0.0178(13) -0.0011(11) 0.0014(9) -0.0037(10)
C1A 0.09(2) 0.027(13) 0.030(9) 0.019(9) 0.035(13) 0.009(11)
C2A 0.033(7) 0.024(6) 0.042(7) 0.003(5) -0.008(5) 0.004(5)
C3A 0.036(6) 0.027(6) 0.041(6) 0.006(5) 0.005(5) 0.000(4)
C4A 0.034(6) 0.031(6) 0.027(6) 0.001(4) 0.001(4) 0.001(4)
C5A 0.045(7) 0.033(6) 0.021(6) 0.002(4) -0.005(5) -0.012(5)
C6A 0.043(9) 0.041(9) 0.026(7) 0.014(6) 0.011(6) 0.007(7)
C3B 0.028(6) 0.046(7) 0.046(7) 0.011(6) -0.006(5) -0.003(5)
C1B 0.055(10) 0.047(9) 0.040(8) -0.002(7) -0.013(6) 0.004(8)
C2B 0.039(12) 0.035(13) 0.038(9) 0.021(8) 0.000(7) -0.003(7)
C16A 0.019(3) 0.061(5) 0.009(2) -0.006(2) -0.0038(17) 0.010(2)
C15A 0.019(3) 0.061(5) 0.009(2) -0.006(2) -0.0038(17) 0.010(2)
N3A 0.019(3) 0.061(5) 0.009(2) -0.006(2) -0.0038(17) 0.010(2)
N4A 0.019(3) 0.061(5) 0.009(2) -0.006(2) -0.0038(17) 0.010(2)
C17A 0.019(3) 0.061(5) 0.009(2) -0.006(2) -0.0038(17) 0.010(2)

loop_
_atom_type_symbol
_atom_type_description
_atom_type_scat_dispersion_real
_atom_type_scat_dispersion_imag
_atom_type_scat_source
C C 0.0033 0.0016 'International Tables Vol C Tables 4.2.6.8 and 6.1.1.4'
H H 0.0000 0.0000 'International Tables Vol C Tables 4.2.6.8 and 6.1.1.4'
N N 0.0061 0.0033 'International Tables Vol C Tables 4.2.6.8 and 6.1.1.4'
Cl Cl 0.1484 0.1585 'International Tables Vol C Tables 4.2.6.8 and 6.1.1.4'
Cu Cu 0.3201 1.2651 'International Tables Vol C Tables 4.2.6.8 and 6.1.1.4'

loop_
_geom_angle_atom_site_label_1
_geom_angle_atom_site_label_2
_geom_angle_atom_site_label_3
_geom_angle
_geom_angle_site_symmetry_1
_geom_angle_site_symmetry_3
N4A Cu1 N1 153.0(3) 3_665 .
N1 Cu1 N4 163.95(16) . 3_665
N4A Cu1 Cl2 95.4(4) 3_665 .
N1 Cu1 Cl2 93.43(8) . .
N4 Cu1 Cl2 89.55(19) 3_665 .
N4A Cu1 Cl1 93.0(4) 3_665 .
N1 Cu1 Cl1 92.10(8) . .
N4 Cu1 Cl1 93.21(19) 3_665 .
Cl2 Cu1 Cl1 149.89(4) . .
C12 C5 C6 119.7(3) . .
C12 C5 C4 120.3(3) . .
C6 C5 C4 120.0(3) . .
C3 N1 C1 105.4(2) . .
C3 N1 Cu1 128.1(2) . .
C1 N1 Cu1 126.5(2) . .
C12 C11 C9 120.3(3) . .
C12 C11 C14 120.4(2) . .
C9 C11 C14 119.3(3) . .
C3 N2 C2 107.1(2) . .
C3 N2 C4 127.6(3) . .
C2 N2 C4 125.2(2) . .
N1 C3 N2 111.6(3) . .
N1 C3 H3 124.2 . .
N2 C3 H3 124.2 . .
C8 C6 C5 118.8(3) . .
C8 C6 C7 118.5(3) . .
C5 C6 C7 122.7(3) . .
C8 C9 C11 118.3(3) . .
C8 C9 C10 118.9(3) . .
C11 C9 C10 122.8(3) . .
C11 C12 C5 120.2(3) . .
C11 C12 C13 120.7(3) . .
C5 C12 C13 119.1(3) . .
N3 C14 C11 115.8(3) . .
C11 C14 N3A 104.6(5) . .
N3 C14 H14A 108.3 . .
C11 C14 H14A 108.3 . .
N3 C14 H14B 108.3 . .
C11 C14 H14B 108.3 . .
H14A C14 H14B 107.4 . .
C17 N3 C15 107.4(5) . .
C17 N3 C14 129.8(5) . .
C15 N3 C14 122.8(5) . .
N4 C17 N3 111.7(7) . .
N4 C17 H17 124.2 . .
N3 C17 H17 124.2 . .
N2 C4 C5 111.0(2) . .
N2 C4 H4A 109.4 . .
C5 C4 H4A 109.4 . .
N2 C4 H4B 109.4 . .
C5 C4 H4B 109.4 . .
H4A C4 H4B 108.0 . .
C17 N4 C16 106.1(6) . .
C12 C13 H13A 109.5 . .
C12 C13 H13B 109.5 . .
H13A C13 H13B 109.5 . .
C12 C13 H13C 109.5 . .
H13A C13 H13C 109.5 . .
H13B C13 H13C 109.5 . .
C6 C7 H7A 109.5 . .
C6 C7 H7B 109.5 . .
H7A C7 H7B 109.5 . .
C6 C7 H7C 109.5 . .
H7A C7 H7C 109.5 . .
H7B C7 H7C 109.5 . .
C9 C10 H10A 109.5 . .
C9 C10 H10B 109.5 . .
H10A C10 H10B 109.5 . .
C9 C10 H10C 109.5 . .
H10A C10 H10C 109.5 . .
H10B C10 H10C 109.5 . .
C9 C8 C6 122.7(3) . .
C9 C8 H8 118.7 . .
C6 C8 H8 118.7 . .
C2 C1 N1 109.3(3) . .
C2 C1 H1 125.3 . .
N1 C1 H1 125.3 . .
N3 C15 C16 106.0(4) . .
N3 C15 H15 127.0 . .
C16 C15 H15 127.0 . .
N2 C2 C1 106.6(3) . .
N2 C2 H2 126.7 . .
C1 C2 H2 126.7 . .
N4 C16 C15 108.9(5) . .
N4 C16 H16 125.6 . .
C15 C16 H16 125.6 . .
C6A C1A C2A 118(2) . .
C6A C1A H1A 121.1 . .
C2A C1A H1A 121.1 . .
C3A C2A C1A 120.5(15) . .
C3A C2A H2A 119.7 . .
C1A C2A H2A 119.7 . .
C2A C3A C4A 119.3(10) . .
C2A C3A H3A 120.3 . .
C4A C3A H3A 120.3 . .
C5A C4A C3A 120.8(11) . .
C5A C4A H4A1 119.6 . .
C3A C4A H4A1 119.6 . .
C4A C5A C6A 120.7(11) . .
C4A C5A H5A 119.7 . .
C6A C5A H5A 119.7 . .
C1A C6A C5A 120.8(18) . .
C1A C6A H6A 119.6 . .
C5A C6A H6A 119.6 . .
C2B C3B H3B 119.9 . .
C1B C3B H3B 119.9 3_665 .
C3B C1B C2B 119.4(17) 3_665 .
C3B C1B H1B 120.3 3_665 .
C2B C1B H1B 120.3 . .
C3B C2B C1B 120.2(18) . .
C3B C2B H2B 119.9 . .
C1B C2B H2B 119.9 . .
C15A C16A N4A 108.4(9) . .
C15A C16A H16A 125.8 . .
N4A C16A H16A 125.8 . .
C16A C15A N3A 106.8(9) . .
C16A C15A H15A 126.6 . .
N3A C15A H15A 126.6 . .
C17A N3A C15A 108.4(10) . .
C17A N3A C14 119.3(9) . .
C15A N3A C14 132.0(9) . .
C17A N4A C16A 107.2(11) . .
N4A C17A N3A 109.0(13) . .
N4A C17A H17A 125.5 . .
N3A C17A H17A 125.5 . .

loop_
_geom_bond_atom_site_label_1
_geom_bond_atom_site_label_2
_geom_bond_distance
_geom_bond_site_symmetry_2
Cu1 N4A 1.937(11) 3_665
Cu1 N1 1.980(2) .
Cu1 N4 2.005(6) 3_665
Cu1 Cl2 2.2526(11) .
Cu1 Cl1 2.2596(12) .
C5 C12 1.403(4) .
C5 C6 1.404(4) .
C5 C4 1.517(4) .
N1 C3 1.324(4) .
N1 C1 1.367(4) .
C11 C12 1.400(4) .
C11 C9 1.407(4) .
C11 C14 1.519(4) .
N2 C3 1.336(4) .
N2 C2 1.359(4) .
N2 C4 1.472(4) .
C3 H3 0.9500 .
C6 C8 1.391(4) .
C6 C7 1.516(4) .
C9 C8 1.384(4) .
C9 C10 1.507(4) .
C12 C13 1.514(4) .
C14 N3 1.420(7) .
C14 N3A 1.603(13) .
C14 H14A 0.9900 .
C14 H14B 0.9900 .
N3 C17 1.329(11) .
N3 C15 1.364(8) .
C17 N4 1.320(9) .
C17 H17 0.9500 .
C4 H4A 0.9900 .
C4 H4B 0.9900 .
N4 C16 1.360(8) .
C13 H13A 0.9800 .
C13 H13B 0.9800 .
C13 H13C 0.9800 .
C7 H7A 0.9800 .
C7 H7B 0.9800 .
C7 H7C 0.9800 .
C10 H10A 0.9800 .
C10 H10B 0.9800 .
C10 H10C 0.9800 .
C8 H8 0.9500 .
C1 C2 1.359(4) .
C1 H1 0.9500 .
C15 C16 1.376(6) .
C15 H15 0.9500 .
C2 H2 0.9500 .
C16 H16 0.9500 .
C1A C6A 1.38(3) .
C1A C2A 1.38(3) .
C1A H1A 0.9500 .
C2A C3A 1.381(16) .
C2A H2A 0.9500 .
C3A C4A 1.396(14) .
C3A H3A 0.9500 .
C4A C5A 1.309(14) .
C4A H4A1 0.9500 .
C5A C6A 1.39(2) .
C5A H5A 0.9500 .
C6A H6A 0.9500 .
C3B C2B 1.35(3) .
C3B C1B 1.348(18) 3_665
C3B H3B 0.9500 .
C1B C2B 1.41(3) .
C1B H1B 0.9500 .
C2B H2B 0.9500 .
C16A C15A 1.363(12) .
C16A N4A 1.401(15) .
C16A H16A 0.9500 .
C15A N3A 1.383(14) .
C15A H15A 0.9500 .
N3A C17A 1.37(2) .
N4A C17A 1.343(19) .
C17A H17A 0.9500 .

loop_
_geom_hbond_atom_site_label_D
_geom_hbond_atom_site_label_H
_geom_hbond_atom_site_label_A
_geom_hbond_distance_DH
_geom_hbond_distance_HA
_geom_hbond_distance_DA
_geom_hbond_angle_DHA
_geom_hbond_site_symmetry_A
C14 H14A Cl2 0.99 2.75 3.551(4) 138.4 1_565
C17 H17 Cl2 0.95 2.69 3.339(9) 126.1 1_565
C17 H17 Cl2 0.95 2.59 3.089(11) 113.2 3_665
C4 H4B Cl1 0.99 2.72 3.634(3) 153.2 2_655
C1 H1 Cl2 0.95 2.65 3.147(3) 113.5 .
C15 H15 Cl2 0.95 2.96 3.710(5) 137.2 3_765
C2 H2 Cl1 0.95 2.87 3.698(4) 146.4 1_655
C16 H16 Cl1 0.95 2.73 3.194(5) 110.8 3_665
C17A H17A Cl2 0.95 2.70 3.53(2) 145.2 1_565
C17A H17A Cl2 0.95 2.61 3.13(2) 114.5 3_665

loop_
_geom_torsion_atom_site_label_1
_geom_torsion_atom_site_label_2
_geom_torsion_atom_site_label_3
_geom_torsion_atom_site_label_4
_geom_torsion
_geom_torsion_site_symmetry_1
_geom_torsion_site_symmetry_4
C1 N1 C3 N2 1.0(3) . .
Cu1 N1 C3 N2 -176.60(19) . .
C2 N2 C3 N1 -1.1(3) . .
C4 N2 C3 N1 -178.7(3) . .
C12 C5 C6 C8 1.0(4) . .
C4 C5 C6 C8 179.8(3) . .
C12 C5 C6 C7 -179.7(3) . .
C4 C5 C6 C7 -0.9(4) . .
C12 C11 C9 C8 2.4(4) . .
C14 C11 C9 C8 -176.9(3) . .
C12 C11 C9 C10 -176.9(3) . .
C14 C11 C9 C10 3.8(4) . .
C9 C11 C12 C5 -3.9(4) . .
C14 C11 C12 C5 175.4(3) . .
C9 C11 C12 C13 175.5(3) . .
C14 C11 C12 C13 -5.2(4) . .
C6 C5 C12 C11 2.2(4) . .
C4 C5 C12 C11 -176.5(2) . .
C6 C5 C12 C13 -177.3(3) . .
C4 C5 C12 C13 4.0(4) . .
C12 C11 C14 N3 -69.9(5) . .
C9 C11 C14 N3 109.4(4) . .
C12 C11 C14 N3A -71.9(6) . .
C9 C11 C14 N3A 107.4(6) . .
C11 C14 N3 C17 113.2(8) . .
C11 C14 N3 C15 -66.2(7) . .
C15 N3 C17 N4 0.0(10) . .
C14 N3 C17 N4 -179.5(6) . .
C3 N2 C4 C5 -132.3(3) . .
C2 N2 C4 C5 50.5(4) . .
C12 C5 C4 N2 77.4(3) . .
C6 C5 C4 N2 -101.4(3) . .
N3 C17 N4 C16 0.6(10) . .
N3 C17 N4 Cu1 173.6(5) . 3_665
C11 C9 C8 C6 0.9(4) . .
C10 C9 C8 C6 -179.8(3) . .
C5 C6 C8 C9 -2.6(4) . .
C7 C6 C8 C9 178.0(3) . .
C3 N1 C1 C2 -0.5(4) . .
Cu1 N1 C1 C2 177.2(2) . .
C17 N3 C15 C16 -0.6(7) . .
C14 N3 C15 C16 178.9(5) . .
C3 N2 C2 C1 0.8(4) . .
C4 N2 C2 C1 178.5(3) . .
N1 C1 C2 N2 -0.2(4) . .
C17 N4 C16 C15 -0.9(7) . .
Cu1 N4 C16 C15 -174.3(4) 3_665 .
N3 C15 C16 N4 0.9(6) . .
C6A C1A C2A C3A -2(3) . .
C1A C2A C3A C4A -0.6(19) . .
C2A C3A C4A C5A 1.2(16) . .
C3A C4A C5A C6A 0.7(17) . .
C2A C1A C6A C5A 4(3) . .
C4A C5A C6A C1A -3(2) . .
C1B C3B C2B C1B 5(3) 3_665 .
C3B C1B C2B C3B -5(3) 3_665 .
N4A C16A C15A N3A 1.1(13) . .
C16A C15A N3A C17A 1.3(17) . .
C16A C15A N3A C14 175.0(12) . .
C11 C14 N3A C17A 130.8(15) . .
C11 C14 N3A C15A -42.3(16) . .
C15A C16A N4A C17A -3.2(17) . .
C15A C16A N4A Cu1 179.4(9) . 3_665
C16A N4A C17A N3A 4(2) . .
Cu1 N4A C17A N3A -178.5(10) 3_665 .
C15A N3A C17A N4A -3(2) . .
C14 N3A C17A N4A -177.9(13) . .
